data_2232734
loop_
_publ_author_name
'Haque, Rosenani A.'
'Ahmed, Safaa A.'
'Zetty, Zulikha H.'
'Hemamalini, Madhukar'
'Fun, Hoong-Kun'

_publ_section_title
;
 1,3-Bis(2-cyanobenzyl)imidazolium bromide
;
_journal_coeditor_code HB6514
_journal_issue 12
_journal_name_full 'Acta Crystallographica Section E'
_journal_page_first o3462
_journal_paper_doi 10.1107/S1600536811048951
_journal_volume 67
_journal_year 2011
_chemical_formula_iupac 'C19 H15 N4 +, Br -'
_chemical_formula_moiety 'C19 H15 N4 +, Br -'
_chemical_formula_sum 'C19 H15 Br N4'
_chemical_formula_weight 379.26
_chemical_name_systematic
;
1,3-Bis(2-cyanobenzyl)imidazolium bromide
;
_space_group_IT_number 14
_symmetry_cell_setting monoclinic
_symmetry_space_group_name_Hall '-P 2ybc'
_symmetry_space_group_name_H-M 'P 1 21/c 1'
_atom_sites_solution_hydrogens geom
_atom_sites_solution_primary direct
_atom_sites_solution_secondary difmap
_audit_creation_method SHELXL-97
_cell_angle_alpha 90.00
_cell_angle_beta 95.651(2)
_cell_angle_gamma 90.00
_cell_formula_units_Z 4
_cell_length_a 9.0661(9)
_cell_length_b 8.0357(9)
_cell_length_c 24.697(3)
_cell_measurement_reflns_used 2803
_cell_measurement_temperature 296(2)
_cell_measurement_theta_max 23.81
_cell_measurement_theta_min 2.93
_cell_volume 1790.5(3)
_computing_cell_refinement 'SAINT (Bruker, 2009)'
_computing_data_collection 'APEX2 (Bruker, 2009)'
_computing_data_reduction 'SAINT (Bruker, 2009)'
_computing_molecular_graphics 'SHELXTL (Sheldrick, 2008)'
_computing_publication_material 'SHELXTL (Sheldrick, 2008) and PLATON (Spek, 2009)'
_computing_structure_refinement 'SHELXTL (Sheldrick, 2008)'
_computing_structure_solution 'SHELXTL (Sheldrick, 2008)'
_diffrn_ambient_temperature 296(2)
_diffrn_measured_fraction_theta_full 0.991
_diffrn_measured_fraction_theta_max 0.991
_diffrn_measurement_device_type 'Bruker APEXII DUO CCD'
_diffrn_measurement_method '\f and \w scans'
_diffrn_radiation_monochromator graphite
_diffrn_radiation_source 'fine-focus sealed tube'
_diffrn_radiation_type MoK\a
_diffrn_radiation_wavelength 0.71073
_diffrn_reflns_av_R_equivalents 0.0340
_diffrn_reflns_av_sigmaI/netI 0.0441
_diffrn_reflns_limit_h_max 11
_diffrn_reflns_limit_h_min -11
_diffrn_reflns_limit_k_max 10
_diffrn_reflns_limit_k_min -10
_diffrn_reflns_limit_l_max 32
_diffrn_reflns_limit_l_min -32
_diffrn_reflns_number 12922
_diffrn_reflns_theta_full 27.47
_diffrn_reflns_theta_max 27.47
_diffrn_reflns_theta_min 1.66
_diffrn_standards_number 0
_exptl_absorpt_coefficient_mu 2.302
_exptl_absorpt_correction_T_max 0.7991
_exptl_absorpt_correction_T_min 0.4936
_exptl_absorpt_correction_type multi-scan
_exptl_absorpt_process_details '(SADABS; Bruker, 2009)'
_exptl_crystal_colour colourless
_exptl_crystal_density_diffrn 1.407
_exptl_crystal_density_method 'not measured'
_exptl_crystal_description block
_exptl_crystal_F_000 768
_exptl_crystal_size_max 0.36
_exptl_crystal_size_mid 0.17
_exptl_crystal_size_min 0.10
_refine_diff_density_max 1.135
_refine_diff_density_min -0.815
_refine_ls_extinction_method none
_refine_ls_goodness_of_fit_ref 1.019
_refine_ls_hydrogen_treatment constr
_refine_ls_matrix_type full
_refine_ls_number_parameters 217
_refine_ls_number_reflns 4066
_refine_ls_number_restraints 0
_refine_ls_restrained_S_all 1.019
_refine_ls_R_factor_all 0.0940
_refine_ls_R_factor_gt 0.0494
_refine_ls_shift/su_max 0.001
_refine_ls_shift/su_mean 0.000
_refine_ls_structure_factor_coef Fsqd
_refine_ls_weighting_details 'calc w=1/[\s^2^(Fo^2^)+(0.0749P)^2^+0.6395P] where P=(Fo^2^+2Fc^2^)/3'
_refine_ls_weighting_scheme calc
_refine_ls_wR_factor_gt 0.1268
_refine_ls_wR_factor_ref 0.1492
_reflns_number_gt 2486
_reflns_number_total 4066
_reflns_threshold_expression I>2\s(I)
_cod_data_source_file hb6514.cif
_cod_data_source_block I
_cod_original_sg_symbol_H-M 'P 21/c'
_cod_database_code 2232734
_cod_database_fobs_code 2232734

loop_
_symmetry_equiv_pos_as_xyz
'x, y, z'
'-x, y+1/2, -z+1/2'
'-x, -y, -z'
'x, -y-1/2, z-1/2'

loop_
_atom_site_type_symbol
_atom_site_label
_atom_site_fract_x
_atom_site_fract_y
_atom_site_fract_z
_atom_site_U_iso_or_equiv
_atom_site_adp_type
_atom_site_calc_flag
_atom_site_refinement_flags
_atom_site_occupancy
_atom_site_symmetry_multiplicity
Br Br1 0.29310(4) 0.46183(7) 0.271846(19) 0.0744(2) Uani d . 1 1
N N1 0.3270(3) 0.0222(4) 0.29878(11) 0.0487(7) Uani d . 1 1
N N2 0.1865(3) -0.0421(4) 0.22727(11) 0.0521(8) Uani d . 1 1
N N3 0.6850(4) 0.2721(5) 0.43842(14) 0.0763(11) Uani d . 1 1
N N4 -0.1238(5) -0.2711(6) 0.07253(15) 0.0977(15) Uani d . 1 1
C C1 0.3264(4) -0.0178(5) 0.24721(13) 0.0482(8) Uani d . 1 1
H H1A 0.4092 -0.0274 0.2280 0.058 Uiso calc R 1 1
C C2 0.0970(4) -0.0140(6) 0.26727(16) 0.0659(11) Uani d . 1 1
H H2A -0.0058 -0.0215 0.2643 0.079 Uiso calc R 1 1
C C3 0.1858(4) 0.0268(6) 0.31198(15) 0.0628(11) Uani d . 1 1
H H3A 0.1557 0.0534 0.3459 0.075 Uiso calc R 1 1
C C4 0.4592(4) 0.0639(5) 0.33548(14) 0.0570(10) Uani d . 1 1
H H4A 0.4438 0.1698 0.3529 0.068 Uiso calc R 1 1
H H4B 0.5435 0.0756 0.3144 0.068 Uiso calc R 1 1
C C5 0.4932(4) -0.0676(5) 0.37865(13) 0.0467(8) Uani d . 1 1
C C6 0.5839(4) -0.0257(5) 0.42592(13) 0.0466(8) Uani d . 1 1
C C7 0.6238(4) -0.1459(6) 0.46540(14) 0.0605(10) Uani d . 1 1
H H7A 0.6816 -0.1167 0.4972 0.073 Uiso calc R 1 1
C C8 0.5779(5) -0.3068(6) 0.45731(17) 0.0709(12) Uani d . 1 1
H H8A 0.6076 -0.3878 0.4830 0.085 Uiso calc R 1 1
C C9 0.4881(5) -0.3487(6) 0.41142(19) 0.0741(12) Uani d . 1 1
H H9A 0.4544 -0.4575 0.4067 0.089 Uiso calc R 1 1
C C10 0.4474(5) -0.2307(6) 0.37226(16) 0.0657(11) Uani d . 1 1
H H10A 0.3881 -0.2616 0.3410 0.079 Uiso calc R 1 1
C C11 0.1370(5) -0.0897(6) 0.17153(16) 0.0749(13) Uani d . 1 1
H H11A 0.0594 -0.1727 0.1720 0.090 Uiso calc R 1 1
H H11B 0.2191 -0.1401 0.1552 0.090 Uiso calc R 1 1
C C12 0.0786(4) 0.0566(5) 0.13661(13) 0.0507(9) Uani d . 1 1
C C13 0.1252(4) 0.2175(5) 0.14572(15) 0.0579(10) Uani d . 1 1
H H13A 0.1924 0.2412 0.1756 0.070 Uiso calc R 1 1
C C14 0.0744(5) 0.3443(6) 0.11149(17) 0.0676(11) Uani d . 1 1
H H14A 0.1077 0.4524 0.1183 0.081 Uiso calc R 1 1
C C15 -0.0260(5) 0.3115(6) 0.06708(17) 0.0740(12) Uani d . 1 1
H H15A -0.0618 0.3978 0.0444 0.089 Uiso calc R 1 1
C C16 -0.0729(5) 0.1509(6) 0.05649(16) 0.0693(12) Uani d . 1 1
H H16A -0.1383 0.1278 0.0260 0.083 Uiso calc R 1 1
C C17 -0.0230(4) 0.0254(5) 0.09104(13) 0.0524(9) Uani d . 1 1
C C18 0.6389(4) 0.1393(6) 0.43334(13) 0.0540(9) Uani d . 1 1
C C19 -0.0785(5) -0.1402(6) 0.08064(14) 0.0674(12) Uani d . 1 1

loop_
_atom_site_aniso_label
_atom_site_aniso_U_11
_atom_site_aniso_U_22
_atom_site_aniso_U_33
_atom_site_aniso_U_12
_atom_site_aniso_U_13
_atom_site_aniso_U_23
Br1 0.0396(2) 0.0842(4) 0.0975(4) -0.00728(19) -0.00305(18) -0.0309(2)
N1 0.0396(14) 0.062(2) 0.0417(14) -0.0013(13) -0.0096(11) -0.0008(13)
N2 0.0481(16) 0.054(2) 0.0491(15) 0.0021(14) -0.0196(13) -0.0085(13)
N3 0.092(3) 0.064(3) 0.068(2) -0.018(2) -0.0216(18) -0.0005(19)
N4 0.145(4) 0.074(3) 0.063(2) -0.033(3) -0.044(2) 0.004(2)
C1 0.0362(15) 0.062(3) 0.0448(17) 0.0039(15) -0.0063(13) -0.0014(16)
C2 0.0366(17) 0.087(3) 0.073(2) -0.0036(18) -0.0027(16) 0.001(2)
C3 0.054(2) 0.083(3) 0.0516(19) -0.003(2) 0.0099(16) -0.001(2)
C4 0.058(2) 0.056(3) 0.0509(19) -0.0101(18) -0.0213(16) -0.0008(17)
C5 0.0467(17) 0.045(2) 0.0457(17) 0.0022(15) -0.0080(13) -0.0016(15)
C6 0.0464(17) 0.052(2) 0.0402(16) 0.0005(16) -0.0039(13) -0.0024(15)
C7 0.063(2) 0.071(3) 0.0456(19) 0.000(2) -0.0081(15) 0.0106(18)
C8 0.075(3) 0.065(3) 0.071(3) 0.008(2) -0.003(2) 0.025(2)
C9 0.083(3) 0.042(3) 0.095(3) -0.009(2) -0.004(2) 0.005(2)
C10 0.074(3) 0.055(3) 0.063(2) -0.002(2) -0.0172(19) -0.007(2)
C11 0.095(3) 0.058(3) 0.062(2) 0.010(2) -0.037(2) -0.014(2)
C12 0.0511(18) 0.052(3) 0.0458(17) 0.0003(17) -0.0088(14) -0.0069(16)
C13 0.053(2) 0.055(3) 0.064(2) -0.0027(18) -0.0027(16) -0.009(2)
C14 0.078(3) 0.049(3) 0.078(3) -0.007(2) 0.022(2) -0.007(2)
C15 0.095(3) 0.063(3) 0.065(2) 0.017(3) 0.008(2) 0.014(2)
C16 0.082(3) 0.069(3) 0.053(2) 0.000(2) -0.0129(19) 0.009(2)
C17 0.059(2) 0.054(2) 0.0423(17) 0.0001(18) -0.0079(14) 0.0008(16)
C18 0.058(2) 0.059(3) 0.0417(17) -0.0030(19) -0.0140(15) 0.0000(17)
C19 0.090(3) 0.060(3) 0.045(2) -0.006(2) -0.0303(19) 0.0019(19)

loop_
_atom_type_symbol
_atom_type_description
_atom_type_scat_dispersion_real
_atom_type_scat_dispersion_imag
_atom_type_scat_source
C C 0.0033 0.0016 'International Tables Vol C Tables 4.2.6.8 and 6.1.1.4'
H H 0.0000 0.0000 'International Tables Vol C Tables 4.2.6.8 and 6.1.1.4'
N N 0.0061 0.0033 'International Tables Vol C Tables 4.2.6.8 and 6.1.1.4'
Br Br -0.2901 2.4595 'International Tables Vol C Tables 4.2.6.8 and 6.1.1.4'

loop_
_geom_angle_atom_site_label_1
_geom_angle_atom_site_label_2
_geom_angle_atom_site_label_3
_geom_angle
C1 N1 C3 109.1(3)
C1 N1 C4 125.4(3)
C3 N1 C4 125.4(3)
C1 N2 C2 108.8(3)
C1 N2 C11 125.7(3)
C2 N2 C11 125.5(3)
N1 C1 N2 107.9(3)
N1 C1 H1A 126.0
N2 C1 H1A 126.0
C3 C2 N2 106.7(3)
C3 C2 H2A 126.7
N2 C2 H2A 126.7
C2 C3 N1 107.5(3)
C2 C3 H3A 126.3
N1 C3 H3A 126.3
N1 C4 C5 111.9(3)
N1 C4 H4A 109.2
C5 C4 H4A 109.2
N1 C4 H4B 109.2
C5 C4 H4B 109.2
H4A C4 H4B 107.9
C10 C5 C6 118.0(3)
C10 C5 C4 123.0(3)
C6 C5 C4 118.8(3)
C7 C6 C5 120.5(4)
C7 C6 C18 119.4(3)
C5 C6 C18 120.1(3)
C8 C7 C6 119.9(3)
C8 C7 H7A 120.1
C6 C7 H7A 120.1
C7 C8 C9 120.1(4)
C7 C8 H8A 120.0
C9 C8 H8A 120.0
C8 C9 C10 120.5(4)
C8 C9 H9A 119.8
C10 C9 H9A 119.8
C9 C10 C5 121.1(3)
C9 C10 H10A 119.5
C5 C10 H10A 119.5
N2 C11 C12 113.0(3)
N2 C11 H11A 109.0
C12 C11 H11A 109.0
N2 C11 H11B 109.0
C12 C11 H11B 109.0
H11A C11 H11B 107.8
C13 C12 C17 117.8(3)
C13 C12 C11 123.4(3)
C17 C12 C11 118.7(3)
C12 C13 C14 121.2(3)
C12 C13 H13A 119.4
C14 C13 H13A 119.4
C13 C14 C15 120.2(4)
C13 C14 H14A 119.9
C15 C14 H14A 119.9
C16 C15 C14 119.8(4)
C16 C15 H15A 120.1
C14 C15 H15A 120.1
C17 C16 C15 119.7(4)
C17 C16 H16A 120.1
C15 C16 H16A 120.1
C16 C17 C12 121.2(4)
C16 C17 C19 118.9(3)
C12 C17 C19 119.9(3)
N3 C18 C6 178.6(4)
N4 C19 C17 179.3(6)

loop_
_geom_bond_atom_site_label_1
_geom_bond_atom_site_label_2
_geom_bond_distance
N1 C1 1.313(4)
N1 C3 1.352(5)
N1 C4 1.469(4)
N2 C1 1.329(4)
N2 C2 1.358(5)
N2 C11 1.456(4)
N3 C18 1.148(5)
N4 C19 1.140(6)
C1 H1A 0.9300
C2 C3 1.341(5)
C2 H2A 0.9300
C3 H3A 0.9300
C4 C5 1.511(5)
C4 H4A 0.9700
C4 H4B 0.9700
C5 C10 1.380(6)
C5 C6 1.401(4)
C6 C7 1.395(5)
C6 C18 1.422(6)
C7 C8 1.366(6)
C7 H7A 0.9300
C8 C9 1.371(6)
C8 H8A 0.9300
C9 C10 1.378(6)
C9 H9A 0.9300
C10 H10A 0.9300
C11 C12 1.522(6)
C11 H11A 0.9700
C11 H11B 0.9700
C12 C13 1.372(5)
C12 C17 1.405(4)
C13 C14 1.374(6)
C13 H13A 0.9300
C14 C15 1.380(6)
C14 H14A 0.9300
C15 C16 1.376(7)
C15 H15A 0.9300
C16 C17 1.369(5)
C16 H16A 0.9300
C17 C19 1.437(6)

loop_
_geom_hbond_atom_site_label_D
_geom_hbond_atom_site_label_H
_geom_hbond_atom_site_label_A
_geom_hbond_site_symmetry_A
_geom_hbond_distance_DH
_geom_hbond_distance_HA
_geom_hbond_distance_DA
_geom_hbond_angle_DHA
_geom_hbond_publ_flag
C1 H1A Br1 2_645 0.93 2.70 3.531(4) 149 yes
C2 H2A Br1 2_545 0.93 2.67 3.579(4) 165 yes
C3 H3A N4 2_555 0.93 2.50 3.377(6) 157 yes
C4 H4B Br1 2_645 0.97 2.86 3.730(4) 149 yes
C7 H7A N4 4_656 0.93 2.60 3.390(5) 144 yes
C10 H10A Br1 1_545 0.93 2.88 3.678(4) 144 yes

loop_
_geom_torsion_atom_site_label_1
_geom_torsion_atom_site_label_2
_geom_torsion_atom_site_label_3
_geom_torsion_atom_site_label_4
_geom_torsion
C3 N1 C1 N2 -1.2(4)
C4 N1 C1 N2 -178.2(3)
C2 N2 C1 N1 1.0(4)
C11 N2 C1 N1 -179.5(4)
C1 N2 C2 C3 -0.4(5)
C11 N2 C2 C3 -179.9(4)
N2 C2 C3 N1 -0.3(5)
C1 N1 C3 C2 0.9(5)
C4 N1 C3 C2 177.9(4)
C1 N1 C4 C5 -111.6(4)
C3 N1 C4 C5 71.9(5)
N1 C4 C5 C10 24.2(5)
N1 C4 C5 C6 -160.3(3)
C10 C5 C6 C7 -1.0(5)
C4 C5 C6 C7 -176.7(3)
C10 C5 C6 C18 177.4(4)
C4 C5 C6 C18 1.7(5)
C5 C6 C7 C8 1.9(6)
C18 C6 C7 C8 -176.5(4)
C6 C7 C8 C9 -2.5(6)
C7 C8 C9 C10 2.2(7)
C8 C9 C10 C5 -1.3(7)
C6 C5 C10 C9 0.7(6)
C4 C5 C10 C9 176.2(4)
C1 N2 C11 C12 -100.4(5)
C2 N2 C11 C12 79.0(5)
N2 C11 C12 C13 28.0(6)
N2 C11 C12 C17 -155.2(4)
C17 C12 C13 C14 0.0(6)
C11 C12 C13 C14 176.8(4)
C12 C13 C14 C15 0.3(6)
C13 C14 C15 C16 -1.3(7)
C14 C15 C16 C17 1.9(7)
C15 C16 C17 C12 -1.6(6)
C15 C16 C17 C19 177.2(4)
C13 C12 C17 C16 0.6(6)
C11 C12 C17 C16 -176.3(4)
C13 C12 C17 C19 -178.2(4)
C11 C12 C17 C19 4.9(6)

loop_
_cod_related_entry_id
_cod_related_entry_database
_cod_related_entry_code
1 ChemSpider 30657231
